data_7119631
loop_
_publ_author_name
'Zhang, Changyuan'
'Jiang, Huanfeng'
'Zhu, Shifa'

_publ_section_title
;
 Gold-catalyzed ring-expansion through acyl migration to afford
 furan-fused polycyclic compounds.
;
_journal_issue 18
_journal_name_full 'Chemical communications (Cambridge, England)'
_journal_page_first 2677
_journal_page_last 2680
_journal_paper_doi 10.1039/c7cc00218a
_journal_volume 53
_journal_year 2017
_chemical_formula_moiety 'C23 H16 O2'
_chemical_formula_sum 'C23 H16 O2'
_chemical_formula_weight 324.36
_space_group_crystal_system monoclinic
_space_group_IT_number 14
_space_group_name_Hall '-P 2yn'
_space_group_name_H-M_alt 'P 1 21/n 1'
_symmetry_space_group_name_Hall '-P 2yn'
_symmetry_space_group_name_H-M 'P 1 21/n 1'
_atom_sites_solution_hydrogens geom
_atom_sites_solution_primary direct
_audit_creation_date 2016-12-11
_audit_creation_method
;
Olex2 1.2
(compiled 2016.02.19 svn.r3266 for OlexSys, GUI svn.r5155)
;
_audit_update_record
;
2017-01-07 deposited with the CCDC.
2017-02-06 downloaded from the CCDC.
;
_cell_angle_alpha 90
_cell_angle_beta 101.8686(14)
_cell_angle_gamma 90
_cell_formula_units_Z 4
_cell_length_a 5.58064(8)
_cell_length_b 21.6340(3)
_cell_length_c 13.33275(19)
_cell_measurement_reflns_used 5661
_cell_measurement_temperature 170.00(10)
_cell_measurement_theta_max 74.2420
_cell_measurement_theta_min 4.0740
_cell_volume 1575.27(4)
_computing_cell_refinement
;
CrysAlisPro, Agilent Technologies,
Version 1.171.37.35 (release 13-08-2014 CrysAlis171 .NET)
(compiled Aug 13 2014,18:06:01)
;
_computing_data_collection
;
CrysAlisPro, Agilent Technologies,
Version 1.171.37.35 (release 13-08-2014 CrysAlis171 .NET)
(compiled Aug 13 2014,18:06:01)
;
_computing_data_reduction
;
CrysAlisPro, Agilent Technologies,
Version 1.171.37.35 (release 13-08-2014 CrysAlis171 .NET)
(compiled Aug 13 2014,18:06:01)
;
_computing_molecular_graphics 'Olex2 (Dolomanov et al., 2009)'
_computing_publication_material 'Olex2 (Dolomanov et al., 2009)'
_computing_structure_refinement 'ShelXL (Sheldrick, 2015)'
_computing_structure_solution 'ShelXT (Sheldrick, 2015)'
_diffrn_ambient_environment N~2~
_diffrn_ambient_temperature 170.00(10)
_diffrn_detector 'CCD plate'
_diffrn_detector_area_resol_mean 10.6525
_diffrn_detector_type Atlas
_diffrn_measured_fraction_theta_full 0.994
_diffrn_measured_fraction_theta_max 0.994
_diffrn_measurement_details
;
#__ type_ start__ end____ width___ exp.time_
  1 omega  -62.00   28.00   1.0000    1.0000
omega____ theta____ kappa____ phi______ frames
    -      -41.0788   57.0000  -60.0000 90

#__ type_ start__ end____ width___ exp.time_
  2 omega  -65.00   31.00   1.0000    1.0000
omega____ theta____ kappa____ phi______ frames
    -      -41.0788   57.0000   60.0000 96

#__ type_ start__ end____ width___ exp.time_
  3 omega -113.00  -17.00   1.0000    1.0000
omega____ theta____ kappa____ phi______ frames
    -      -41.0788  -57.0000  150.0000 96

#__ type_ start__ end____ width___ exp.time_
  4 omega   35.00   96.00   1.0000    1.0000
omega____ theta____ kappa____ phi______ frames
    -      107.9826  -45.0000  -90.0000 61

#__ type_ start__ end____ width___ exp.time_
  5 omega   42.00   90.00   1.0000    1.0000
omega____ theta____ kappa____ phi______ frames
    -      107.9826  -30.0000 -180.0000 48

#__ type_ start__ end____ width___ exp.time_
  6 omega   27.00  109.00   1.0000    1.0000
omega____ theta____ kappa____ phi______ frames
    -      107.9826  -94.0000  -60.0000 82

#__ type_ start__ end____ width___ exp.time_
  7 omega   52.00  121.00   1.0000    1.0000
omega____ theta____ kappa____ phi______ frames
    -      107.9826 -125.0000  -90.0000 69

#__ type_ start__ end____ width___ exp.time_
  8 omega   33.00  141.00   1.0000    1.0000
omega____ theta____ kappa____ phi______ frames
    -      107.9826  -77.0000   30.0000 108

#__ type_ start__ end____ width___ exp.time_
  9 omega   93.00  178.00   1.0000    1.0000
omega____ theta____ kappa____ phi______ frames
    -      107.9826   45.0000    0.0000 85

#__ type_ start__ end____ width___ exp.time_
 10 omega   37.00   91.00   1.0000    1.0000
omega____ theta____ kappa____ phi______ frames
    -      107.9826  -30.0000   90.0000 54

#__ type_ start__ end____ width___ exp.time_
 11 omega   29.00  155.00   1.0000    1.0000
omega____ theta____ kappa____ phi______ frames
    -      107.9826  -15.0000  -30.0000 126
;
_diffrn_measurement_device 'four-circle diffractometer'
_diffrn_measurement_device_type 'SuperNova, Dual, Cu at zero, Atlas'
_diffrn_measurement_method '\w scans'
_diffrn_orient_matrix_UB_11 0.0102144000
_diffrn_orient_matrix_UB_12 0.0378983000
_diffrn_orient_matrix_UB_13 -0.0968958000
_diffrn_orient_matrix_UB_21 0.0787729000
_diffrn_orient_matrix_UB_22 0.0574802000
_diffrn_orient_matrix_UB_23 0.0668792000
_diffrn_orient_matrix_UB_31 0.2707069000
_diffrn_orient_matrix_UB_32 -0.0180553000
_diffrn_orient_matrix_UB_33 0.0095848000
_diffrn_radiation_monochromator mirror
_diffrn_radiation_probe x-ray
_diffrn_radiation_type CuK\a
_diffrn_radiation_wavelength 1.54178
_diffrn_reflns_av_R_equivalents 0.0137
_diffrn_reflns_av_unetI/netI 0.0117
_diffrn_reflns_Laue_measured_fraction_full 0.994
_diffrn_reflns_Laue_measured_fraction_max 0.994
_diffrn_reflns_limit_h_max 6
_diffrn_reflns_limit_h_min -4
_diffrn_reflns_limit_k_max 25
_diffrn_reflns_limit_k_min -25
_diffrn_reflns_limit_l_max 15
_diffrn_reflns_limit_l_min -15
_diffrn_reflns_number 8094
_diffrn_reflns_point_group_measured_fraction_full 0.994
_diffrn_reflns_point_group_measured_fraction_max 0.994
_diffrn_reflns_theta_full 66.599
_diffrn_reflns_theta_max 66.599
_diffrn_reflns_theta_min 3.956
_diffrn_source 'sealed X-ray tube'
_diffrn_source_type 'SuperNova (Cu) X-ray Source'
_exptl_absorpt_coefficient_mu 0.682
_exptl_absorpt_correction_T_max 1.00000
_exptl_absorpt_correction_T_min 0.77325
_exptl_absorpt_correction_type multi-scan
_exptl_absorpt_process_details
;
CrysAlisPro, Agilent Technologies,
Version 1.171.37.35 (release 13-08-2014 CrysAlis171 .NET)
(compiled Aug 13 2014,18:06:01)
Empirical absorption correction using spherical harmonics,
 implemented in SCALE3 ABSPACK scaling algorithm.
;
_exptl_crystal_colour yellow
_exptl_crystal_colour_primary yellow
_exptl_crystal_density_diffrn 1.368
_exptl_crystal_description block
_exptl_crystal_F_000 680
_exptl_crystal_size_max 0.2
_exptl_crystal_size_mid 0.1
_exptl_crystal_size_min 0.08
_refine_diff_density_max 0.180
_refine_diff_density_min -0.189
_refine_diff_density_rms 0.036
_refine_ls_extinction_method none
_refine_ls_goodness_of_fit_ref 1.053
_refine_ls_hydrogen_treatment constr
_refine_ls_matrix_type full
_refine_ls_number_parameters 227
_refine_ls_number_reflns 2771
_refine_ls_number_restraints 0
_refine_ls_restrained_S_all 1.053
_refine_ls_R_factor_all 0.0373
_refine_ls_R_factor_gt 0.0348
_refine_ls_shift/su_max 0.001
_refine_ls_shift/su_mean 0.000
_refine_ls_structure_factor_coef Fsqd
_refine_ls_weighting_details 'w=1/[\s^2^(Fo^2^)+(0.0475P)^2^+0.4190P] where P=(Fo^2^+2Fc^2^)/3'
_refine_ls_weighting_scheme calc
_refine_ls_wR_factor_gt 0.0894
_refine_ls_wR_factor_ref 0.0914
_reflns_Friedel_coverage 0.000
_reflns_number_gt 2581
_reflns_number_total 2771
_reflns_threshold_expression 'I > 2\s(I)'
_cod_data_source_file c7cc00218a2.cif
_cod_data_source_block exp_478
_cod_depositor_comments 'Adding full bibliography for 7119630--7119632.cif.'
_cod_database_code 7119631
_shelx_space_group_comment
;
The symmetry employed for this shelxl refinement is uniquely defined
by the following loop, which should always be used as a source of
symmetry information in preference to the above space-group names.
They are only intended as comments.
;
_reflns_odcompleteness_completeness 99.45
_reflns_odcompleteness_iscentric 1
_reflns_odcompleteness_theta 66.97
_olex2_refinement_description
;
1. Fixed Uiso
 At 1.2 times of:
  All C(H) groups, All C(H,H) groups
 At 1.5 times of:
  All C(H,H,H) groups
2.a Secondary CH2 refined with riding coordinates:
 C16(H16A,H16B)
2.b Aromatic/amide H refined with riding coordinates:
 C1(H1), C2(H2), C5(H5), C6(H6), C7(H7), C8(H8), C10(H10), C18(H18), C19(H19),
 C20(H20), C21(H21)
2.c Idealised Me refined as rotating group:
 C15(H15A,H15B,H15C)
;
_shelx_shelxl_version_number 2014/7
_olex2_submission_special_instructions 'No special instructions were received'

loop_
_space_group_symop_operation_xyz
'x, y, z'
'-x+1/2, y+1/2, -z+1/2'
'-x, -y, -z'
'x-1/2, -y-1/2, z-1/2'

loop_
_atom_site_label
_atom_site_type_symbol
_atom_site_fract_x
_atom_site_fract_y
_atom_site_fract_z
_atom_site_U_iso_or_equiv
_atom_site_adp_type
_atom_site_occupancy
_atom_site_site_symmetry_order
_atom_site_calc_flag
_atom_site_refinement_flags_posn
O1 O -0.04403(15) 0.57348(4) 0.63755(6) 0.0285(2) Uani 1 1 d .
O2 O 0.46558(18) 0.66509(5) 0.87690(6) 0.0430(3) Uani 1 1 d .
C1 C -0.1518(2) 0.60337(6) 0.08701(9) 0.0345(3) Uani 1 1 d .
H1 H -0.0917 0.6176 0.0311 0.041 Uiso 1 1 calc R
C2 C -0.0244(2) 0.61489(6) 0.18427(9) 0.0312(3) Uani 1 1 d .
H2 H 0.1218 0.6369 0.1939 0.037 Uiso 1 1 calc R
C3 C -0.1129(2) 0.59368(5) 0.27053(9) 0.0260(3) Uani 1 1 d .
C4 C -0.3348(2) 0.55948(5) 0.25445(9) 0.0270(3) Uani 1 1 d .
C5 C -0.4623(2) 0.54846(6) 0.15234(9) 0.0325(3) Uani 1 1 d .
H5 H -0.6080 0.5262 0.1408 0.039 Uiso 1 1 calc R
C6 C -0.3732(2) 0.57013(6) 0.07085(9) 0.0345(3) Uani 1 1 d .
H6 H -0.4593 0.5629 0.0044 0.041 Uiso 1 1 calc R
C7 C -0.4194(2) 0.53799(6) 0.34126(10) 0.0326(3) Uani 1 1 d .
H7 H -0.5633 0.5151 0.3321 0.039 Uiso 1 1 calc R
C8 C -0.2934(2) 0.55038(6) 0.43823(9) 0.0318(3) Uani 1 1 d .
H8 H -0.3526 0.5356 0.4940 0.038 Uiso 1 1 calc R
C9 C -0.0733(2) 0.58548(5) 0.45557(9) 0.0257(3) Uani 1 1 d .
C10 C 0.0130(2) 0.60625(5) 0.37178(9) 0.0269(3) Uani 1 1 d .
H10 H 0.1572 0.6291 0.3821 0.032 Uiso 1 1 calc R
C11 C 0.0543(2) 0.59977(5) 0.55962(9) 0.0260(3) Uani 1 1 d .
C12 C 0.2479(2) 0.63591(5) 0.60229(8) 0.0254(2) Uani 1 1 d .
C13 C 0.2700(2) 0.63192(5) 0.71092(9) 0.0271(3) Uani 1 1 d .
C14 C 0.0890(2) 0.59365(5) 0.72848(9) 0.0283(3) Uani 1 1 d .
C15 C 0.0119(2) 0.57192(6) 0.82232(9) 0.0345(3) Uani 1 1 d .
H15A H -0.1587 0.5809 0.8173 0.052 Uiso 1 1 calc GR
H15B H 0.1065 0.5926 0.8810 0.052 Uiso 1 1 calc GR
H15C H 0.0378 0.5281 0.8295 0.052 Uiso 1 1 calc GR
C16 C 0.4067(2) 0.67732(6) 0.55458(9) 0.0294(3) Uani 1 1 d .
H16A H 0.3050 0.7085 0.5143 0.035 Uiso 1 1 calc R
H16B H 0.4822 0.6532 0.5082 0.035 Uiso 1 1 calc R
C17 C 0.6057(2) 0.70912(5) 0.63140(9) 0.0278(3) Uani 1 1 d .
C18 C 0.7767(2) 0.74513(5) 0.59481(10) 0.0321(3) Uani 1 1 d .
H18 H 0.7645 0.7492 0.5245 0.039 Uiso 1 1 calc R
C19 C 0.9643(2) 0.77480(6) 0.66145(11) 0.0374(3) Uani 1 1 d .
H19 H 1.0763 0.7987 0.6356 0.045 Uiso 1 1 calc R
C20 C 0.9863(2) 0.76907(6) 0.76661(11) 0.0383(3) Uani 1 1 d .
H20 H 1.1132 0.7888 0.8113 0.046 Uiso 1 1 calc R
C21 C 0.8188(2) 0.73404(6) 0.80412(10) 0.0350(3) Uani 1 1 d .
H21 H 0.8333 0.7302 0.8746 0.042 Uiso 1 1 calc R
C22 C 0.6265(2) 0.70396(5) 0.73778(9) 0.0290(3) Uani 1 1 d .
C23 C 0.4527(2) 0.66646(5) 0.78394(9) 0.0300(3) Uani 1 1 d .

loop_
_atom_site_aniso_label
_atom_site_aniso_U_11
_atom_site_aniso_U_22
_atom_site_aniso_U_33
_atom_site_aniso_U_23
_atom_site_aniso_U_13
_atom_site_aniso_U_12
O1 0.0312(4) 0.0295(4) 0.0259(4) 0.0005(3) 0.0081(3) -0.0017(3)
O2 0.0498(6) 0.0547(6) 0.0212(4) 0.0015(4) 0.0000(4) -0.0026(4)
C1 0.0403(7) 0.0374(7) 0.0254(6) -0.0005(5) 0.0060(5) 0.0014(5)
C2 0.0294(6) 0.0351(6) 0.0291(6) -0.0015(5) 0.0056(5) -0.0028(5)
C3 0.0246(6) 0.0257(6) 0.0274(6) -0.0019(4) 0.0043(5) 0.0026(4)
C4 0.0247(6) 0.0256(6) 0.0298(6) -0.0033(5) 0.0034(5) 0.0022(4)
C5 0.0280(6) 0.0327(6) 0.0339(6) -0.0055(5) -0.0006(5) -0.0010(5)
C6 0.0384(7) 0.0347(7) 0.0264(6) -0.0044(5) -0.0028(5) 0.0038(5)
C7 0.0273(6) 0.0342(6) 0.0362(7) -0.0041(5) 0.0062(5) -0.0072(5)
C8 0.0324(6) 0.0337(6) 0.0307(6) -0.0005(5) 0.0099(5) -0.0057(5)
C9 0.0252(6) 0.0244(5) 0.0271(6) -0.0023(4) 0.0048(5) 0.0021(4)
C10 0.0229(5) 0.0293(6) 0.0279(6) -0.0027(5) 0.0039(4) -0.0027(4)
C11 0.0284(6) 0.0262(6) 0.0244(6) 0.0012(4) 0.0078(5) 0.0016(4)
C12 0.0274(6) 0.0258(6) 0.0223(6) -0.0003(4) 0.0036(4) 0.0040(4)
C13 0.0308(6) 0.0270(6) 0.0227(6) 0.0012(4) 0.0040(5) 0.0051(5)
C14 0.0325(6) 0.0281(6) 0.0239(6) 0.0003(4) 0.0053(5) 0.0058(5)
C15 0.0391(7) 0.0371(7) 0.0295(6) 0.0048(5) 0.0119(5) 0.0045(5)
C16 0.0311(6) 0.0332(6) 0.0231(6) 0.0000(5) 0.0032(5) -0.0029(5)
C17 0.0281(6) 0.0244(6) 0.0292(6) -0.0018(5) 0.0019(5) 0.0040(4)
C18 0.0316(6) 0.0283(6) 0.0359(7) -0.0002(5) 0.0059(5) 0.0023(5)
C19 0.0311(6) 0.0272(6) 0.0526(8) -0.0028(6) 0.0055(6) -0.0009(5)
C20 0.0337(7) 0.0285(6) 0.0467(8) -0.0078(5) -0.0054(6) 0.0012(5)
C21 0.0380(7) 0.0290(6) 0.0332(7) -0.0055(5) -0.0036(5) 0.0054(5)
C22 0.0312(6) 0.0248(6) 0.0284(6) -0.0019(5) 0.0000(5) 0.0058(5)
C23 0.0336(6) 0.0300(6) 0.0241(6) 0.0006(5) 0.0006(5) 0.0070(5)

loop_
_atom_type_symbol
_atom_type_description
_atom_type_scat_dispersion_real
_atom_type_scat_dispersion_imag
_atom_type_scat_source
C C 0.0181 0.0091 'International Tables Vol C Tables 4.2.6.8 and 6.1.1.4'
H H 0.0000 0.0000 'International Tables Vol C Tables 4.2.6.8 and 6.1.1.4'
O O 0.0492 0.0322 'International Tables Vol C Tables 4.2.6.8 and 6.1.1.4'

loop_
_geom_angle_atom_site_label_1
_geom_angle_atom_site_label_2
_geom_angle_atom_site_label_3
_geom_angle
C14 O1 C11 107.94(9)
C2 C1 H1 119.8
C2 C1 C6 120.48(12)
C6 C1 H1 119.8
C1 C2 H2 119.7
C1 C2 C3 120.68(12)
C3 C2 H2 119.7
C2 C3 C4 118.97(10)
C10 C3 C2 121.64(11)
C10 C3 C4 119.38(10)
C5 C4 C3 118.76(11)
C7 C4 C3 118.35(10)
C7 C4 C5 122.89(11)
C4 C5 H5 119.6
C6 C5 C4 120.78(12)
C6 C5 H5 119.6
C1 C6 H6 119.8
C5 C6 C1 120.32(11)
C5 C6 H6 119.8
C4 C7 H7 119.5
C8 C7 C4 121.09(11)
C8 C7 H7 119.5
C7 C8 H8 119.4
C7 C8 C9 121.22(11)
C9 C8 H8 119.4
C8 C9 C11 120.34(10)
C10 C9 C8 118.42(11)
C10 C9 C11 121.23(11)
C3 C10 H10 119.2
C9 C10 C3 121.53(11)
C9 C10 H10 119.2
O1 C11 C9 115.69(10)
C12 C11 O1 108.89(10)
C12 C11 C9 135.35(11)
C11 C12 C13 106.53(10)
C11 C12 C16 131.11(10)
C13 C12 C16 122.20(10)
C12 C13 C23 123.12(11)
C14 C13 C12 107.32(10)
C14 C13 C23 129.50(11)
O1 C14 C13 109.31(10)
O1 C14 C15 116.87(11)
C13 C14 C15 133.82(11)
C14 C15 H15A 109.5
C14 C15 H15B 109.5
C14 C15 H15C 109.5
H15A C15 H15B 109.5
H15A C15 H15C 109.5
H15B C15 H15C 109.5
C12 C16 H16A 108.8
C12 C16 H16B 108.8
C12 C16 C17 113.72(10)
H16A C16 H16B 107.7
C17 C16 H16A 108.8
C17 C16 H16B 108.8
C18 C17 C16 118.47(11)
C18 C17 C22 118.52(11)
C22 C17 C16 123.01(11)
C17 C18 H18 119.5
C19 C18 C17 121.06(12)
C19 C18 H18 119.5
C18 C19 H19 119.8
C18 C19 C20 120.36(13)
C20 C19 H19 119.8
C19 C20 H20 120.3
C21 C20 C19 119.43(12)
C21 C20 H20 120.3
C20 C21 H21 119.5
C20 C21 C22 121.05(12)
C22 C21 H21 119.5
C17 C22 C23 122.34(11)
C21 C22 C17 119.58(12)
C21 C22 C23 118.07(11)
O2 C23 C13 123.24(12)
O2 C23 C22 121.49(11)
C13 C23 C22 115.28(10)

loop_
_geom_bond_atom_site_label_1
_geom_bond_atom_site_label_2
_geom_bond_distance
O1 C11 1.3925(13)
O1 C14 1.3569(14)
O2 C23 1.2270(15)
C1 H1 0.9300
C1 C2 1.3675(17)
C1 C6 1.4071(19)
C2 H2 0.9300
C2 C3 1.4179(16)
C3 C4 1.4206(16)
C3 C10 1.4142(16)
C4 C5 1.4206(16)
C4 C7 1.4154(17)
C5 H5 0.9300
C5 C6 1.3674(19)
C6 H6 0.9300
C7 H7 0.9300
C7 C8 1.3653(17)
C8 H8 0.9300
C8 C9 1.4222(17)
C9 C10 1.3795(16)
C9 C11 1.4562(16)
C10 H10 0.9300
C11 C12 1.3599(16)
C12 C13 1.4307(15)
C12 C16 1.4916(16)
C13 C14 1.3631(17)
C13 C23 1.4620(17)
C14 C15 1.4810(16)
C15 H15A 0.9600
C15 H15B 0.9600
C15 H15C 0.9600
C16 H16A 0.9700
C16 H16B 0.9700
C16 C17 1.5124(16)
C17 C18 1.3956(17)
C17 C22 1.4035(16)
C18 H18 0.9300
C18 C19 1.3837(18)
C19 H19 0.9300
C19 C20 1.388(2)
C20 H20 0.9300
C20 C21 1.375(2)
C21 H21 0.9300
C21 C22 1.4027(17)
C22 C23 1.4907(18)

loop_
_geom_torsion_atom_site_label_1
_geom_torsion_atom_site_label_2
_geom_torsion_atom_site_label_3
_geom_torsion_atom_site_label_4
_geom_torsion
O1 C11 C12 C13 -0.10(12)
O1 C11 C12 C16 -175.51(11)
C1 C2 C3 C4 0.83(17)
C1 C2 C3 C10 -178.55(11)
C2 C1 C6 C5 -0.60(19)
C2 C3 C4 C5 -0.87(16)
C2 C3 C4 C7 179.29(10)
C2 C3 C10 C9 -179.89(11)
C3 C4 C5 C6 0.20(17)
C3 C4 C7 C8 0.85(18)
C4 C3 C10 C9 0.73(17)
C4 C5 C6 C1 0.54(19)
C4 C7 C8 C9 0.24(19)
C5 C4 C7 C8 -178.98(11)
C6 C1 C2 C3 -0.09(19)
C7 C4 C5 C6 -179.97(11)
C7 C8 C9 C10 -0.84(18)
C7 C8 C9 C11 178.12(11)
C8 C9 C10 C3 0.35(17)
C8 C9 C11 O1 4.25(15)
C8 C9 C11 C12 -172.28(12)
C9 C11 C12 C13 176.59(12)
C9 C11 C12 C16 1.2(2)
C10 C3 C4 C5 178.52(10)
C10 C3 C4 C7 -1.32(16)
C10 C9 C11 O1 -176.82(10)
C10 C9 C11 C12 6.7(2)
C11 O1 C14 C13 -0.18(12)
C11 O1 C14 C15 178.93(9)
C11 C9 C10 C3 -178.61(10)
C11 C12 C13 C14 -0.01(12)
C11 C12 C13 C23 -177.61(10)
C11 C12 C16 C17 -179.56(11)
C12 C13 C14 O1 0.12(13)
C12 C13 C14 C15 -178.78(12)
C12 C13 C23 O2 176.89(11)
C12 C13 C23 C22 -3.36(16)
C12 C16 C17 C18 175.03(10)
C12 C16 C17 C22 -4.83(16)
C13 C12 C16 C17 5.64(16)
C14 O1 C11 C9 -177.25(9)
C14 O1 C11 C12 0.17(12)
C14 C13 C23 O2 -0.1(2)
C14 C13 C23 C22 179.61(11)
C16 C12 C13 C14 175.90(10)
C16 C12 C13 C23 -1.70(17)
C16 C17 C18 C19 -179.33(11)
C16 C17 C22 C21 178.90(11)
C16 C17 C22 C23 -0.02(17)
C17 C18 C19 C20 0.21(19)
C17 C22 C23 O2 -176.05(11)
C17 C22 C23 C13 4.20(16)
C18 C17 C22 C21 -0.95(16)
C18 C17 C22 C23 -179.87(10)
C18 C19 C20 C21 -0.51(19)
C19 C20 C21 C22 0.06(19)
C20 C21 C22 C17 0.67(18)
C20 C21 C22 C23 179.64(11)
C21 C22 C23 O2 5.02(17)
C21 C22 C23 C13 -174.74(10)
C22 C17 C18 C19 0.53(17)
C23 C13 C14 O1 177.52(11)
C23 C13 C14 C15 -1.4(2)
